data_2227005
loop_
_publ_author_name
'Zhang, Yong'
'Teng, Lei'

_publ_section_title
;
 1-[5-(Dimethylamino)-1-naphthylsulfonyl]imidazolidine-2-thione
;
_journal_coeditor_code LH5094
_journal_issue 8
_journal_name_full 'Acta Crystallographica Section E'
_journal_page_first o2181
_journal_paper_doi 10.1107/S1600536810029788
_journal_volume 66
_journal_year 2010
_chemical_formula_iupac 'C15 H17 N3 O2 S2'
_chemical_formula_moiety 'C15 H17 N3 O2 S2'
_chemical_formula_sum 'C15 H17 N3 O2 S2'
_chemical_formula_weight 335.44
_chemical_name_systematic
;
1-[5-(Dimethylamino)-1-naphthylsulfonyl]imidazolidine-2-thione
;
_space_group_IT_number 14
_symmetry_cell_setting monoclinic
_symmetry_space_group_name_Hall '-P 2yn'
_symmetry_space_group_name_H-M 'P 1 21/n 1'
_atom_sites_solution_hydrogens geom
_atom_sites_solution_primary direct
_atom_sites_solution_secondary difmap
_audit_creation_method SHELXL-97
_cell_angle_alpha 90.00
_cell_angle_beta 113.967(4)
_cell_angle_gamma 90.00
_cell_formula_units_Z 4
_cell_length_a 15.364(4)
_cell_length_b 6.9814(18)
_cell_length_c 15.470(4)
_cell_measurement_reflns_used 2682
_cell_measurement_temperature 298(2)
_cell_measurement_theta_max 28.12
_cell_measurement_theta_min 2.42
_cell_volume 1516.3(7)
_computing_cell_refinement 'SAINT (Bruker, 2007)'
_computing_data_collection 'SMART (Bruker, 2007)'
_computing_data_reduction 'SAINT (Bruker, 2007)'
_computing_molecular_graphics 'PLATON (Spek, 2009)'
_computing_publication_material 'SHELXTL (Sheldrick, 2008)'
_computing_structure_refinement 'SHELXL97 (Sheldrick, 2008)'
_computing_structure_solution 'SHELXS97 (Sheldrick, 2008)'
_diffrn_ambient_temperature 298(2)
_diffrn_measured_fraction_theta_full 0.996
_diffrn_measured_fraction_theta_max 0.996
_diffrn_measurement_device_type 'Bruker SMART CCD'
_diffrn_measurement_method '\f and \w scans'
_diffrn_radiation_monochromator graphite
_diffrn_radiation_source 'fine-focus sealed tube'
_diffrn_radiation_type MoK\a
_diffrn_radiation_wavelength 0.71073
_diffrn_reflns_av_R_equivalents 0.1036
_diffrn_reflns_av_sigmaI/netI 0.0765
_diffrn_reflns_limit_h_max 19
_diffrn_reflns_limit_h_min -17
_diffrn_reflns_limit_k_max 8
_diffrn_reflns_limit_k_min -8
_diffrn_reflns_limit_l_max 19
_diffrn_reflns_limit_l_min -19
_diffrn_reflns_number 8935
_diffrn_reflns_theta_full 27.00
_diffrn_reflns_theta_max 27.00
_diffrn_reflns_theta_min 2.42
_exptl_absorpt_coefficient_mu 0.361
_exptl_absorpt_correction_T_max 0.9647
_exptl_absorpt_correction_T_min 0.9545
_exptl_absorpt_correction_type multi-scan
_exptl_absorpt_process_details '(SADABS; Sheldrick, 1997)'
_exptl_crystal_colour yellow
_exptl_crystal_density_diffrn 1.465
_exptl_crystal_density_method 'not measured'
_exptl_crystal_description block
_exptl_crystal_F_000 700
_exptl_crystal_size_max 0.33
_exptl_crystal_size_mid 0.32
_exptl_crystal_size_min 0.28
_refine_diff_density_max 0.501
_refine_diff_density_min -0.351
_refine_ls_extinction_method none
_refine_ls_goodness_of_fit_ref 1.037
_refine_ls_hydrogen_treatment mixed
_refine_ls_matrix_type full
_refine_ls_number_parameters 204
_refine_ls_number_reflns 3302
_refine_ls_number_restraints 0
_refine_ls_restrained_S_all 1.037
_refine_ls_R_factor_all 0.0689
_refine_ls_R_factor_gt 0.0555
_refine_ls_shift/su_max 0.001
_refine_ls_shift/su_mean 0.000
_refine_ls_structure_factor_coef Fsqd
_refine_ls_weighting_details 'calc w=1/[\s^2^(Fo^2^)+(0.0710P)^2^] where P=(Fo^2^+2Fc^2^)/3'
_refine_ls_weighting_scheme calc
_refine_ls_wR_factor_gt 0.1350
_refine_ls_wR_factor_ref 0.1447
_reflns_number_gt 2605
_reflns_number_total 3302
_reflns_threshold_expression I>2\s(I)
_cod_data_source_file lh5094.cif
_cod_data_source_block I
_cod_original_sg_symbol_H-M 'P 21/n'
_cod_database_code 2227005
_cod_database_fobs_code 2227005

loop_
_symmetry_equiv_pos_as_xyz
'x, y, z'
'-x+1/2, y+1/2, -z+1/2'
'-x, -y, -z'
'x-1/2, -y-1/2, z-1/2'

loop_
_atom_site_type_symbol
_atom_site_label
_atom_site_fract_x
_atom_site_fract_y
_atom_site_fract_z
_atom_site_U_iso_or_equiv
_atom_site_adp_type
_atom_site_calc_flag
_atom_site_refinement_flags
_atom_site_occupancy
_atom_site_disorder_assembly
_atom_site_disorder_group
C C1 0.61885(15) 0.6070(3) 0.72722(15) 0.0306(5) Uani d . 1 . .
C C2 0.68621(19) 0.7474(3) 0.76019(18) 0.0379(6) Uani d . 1 . .
H H2 0.6868 0.8466 0.7203 0.045 Uiso calc R 1 . .
C C3 0.75453(19) 0.7430(3) 0.85392(19) 0.0434(6) Uani d . 1 . .
H H3 0.8011 0.8375 0.8746 0.052 Uiso calc R 1 . .
C C4 0.75429(17) 0.6051(3) 0.91479(17) 0.0384(6) Uani d . 1 . .
H H4 0.7983 0.6099 0.9774 0.046 Uiso calc R 1 . .
C C5 0.68768(15) 0.4529(3) 0.88431(15) 0.0271(5) Uani d . 1 . .
C C6 0.68432(16) 0.2951(3) 0.94243(16) 0.0299(5) Uani d . 1 . .
C C7 0.62594(17) 0.1403(3) 0.90561(16) 0.0342(5) Uani d . 1 . .
H H7 0.6253 0.0398 0.9448 0.041 Uiso calc R 1 . .
C C8 0.56701(17) 0.1343(3) 0.80839(17) 0.0370(6) Uani d . 1 . .
H H8 0.5298 0.0267 0.7828 0.044 Uiso calc R 1 . .
C C9 0.56426(17) 0.2841(3) 0.75203(17) 0.0336(5) Uani d . 1 . .
H H9 0.5235 0.2792 0.6883 0.040 Uiso calc R 1 . .
C C10 0.62191(14) 0.4484(3) 0.78765(15) 0.0271(5) Uani d . 1 . .
C C11 0.45077(18) 0.6337(5) 0.6290(2) 0.0536(7) Uani d . 1 . .
H H11A 0.4425 0.5578 0.6769 0.080 Uiso calc R 1 . .
H H11B 0.4051 0.5953 0.5678 0.080 Uiso calc R 1 . .
H H11C 0.4416 0.7665 0.6391 0.080 Uiso calc R 1 . .
C C12 0.5635(2) 0.7304(4) 0.5667(2) 0.0576(8) Uani d . 1 . .
H H12A 0.5604 0.8616 0.5837 0.086 Uiso calc R 1 . .
H H12B 0.5157 0.7072 0.5043 0.086 Uiso calc R 1 . .
H H12C 0.6253 0.7046 0.5677 0.086 Uiso calc R 1 . .
C C13 0.7299(2) 0.6395(4) 1.1372(2) 0.0589(8) Uani d . 1 . .
H H13A 0.7391 0.7055 1.0863 0.071 Uiso calc R 1 . .
H H13B 0.7896 0.6394 1.1929 0.071 Uiso calc R 1 . .
C C14 0.6522(2) 0.7308(4) 1.1575(2) 0.0515(7) Uani d . 1 . .
H H14A 0.6764 0.7806 1.2216 0.062 Uiso calc R 1 . .
H H14B 0.6223 0.8341 1.1135 0.062 Uiso calc R 1 . .
C C15 0.60716(16) 0.4138(3) 1.11357(15) 0.0336(5) Uani d . 1 . .
N N1 0.54715(14) 0.6055(3) 0.63401(13) 0.0381(5) Uani d . 1 . .
N N2 0.69536(13) 0.4434(3) 1.10932(13) 0.0328(4) Uani d . 1 . .
N N3 0.58699(18) 0.5772(3) 1.14554(17) 0.0496(6) Uani d . 1 . .
H H3A 0.534(2) 0.590(4) 1.154(2) 0.059 Uiso d . 1 . .
O O1 0.74468(12) 0.1037(2) 1.09977(12) 0.0422(4) Uani d . 1 . .
O O2 0.84230(11) 0.3748(3) 1.09114(11) 0.0414(4) Uani d . 1 . .
S S1 0.75069(4) 0.29031(8) 1.06638(4) 0.03206(19) Uani d . 1 . .
S S2 0.53971(5) 0.22082(10) 1.08475(6) 0.0524(2) Uani d . 1 . .

loop_
_atom_site_aniso_label
_atom_site_aniso_U_11
_atom_site_aniso_U_22
_atom_site_aniso_U_33
_atom_site_aniso_U_12
_atom_site_aniso_U_13
_atom_site_aniso_U_23
C1 0.0297(12) 0.0365(13) 0.0286(12) 0.0012(10) 0.0150(9) 0.0006(9)
C2 0.0425(14) 0.0352(13) 0.0384(13) -0.0015(10) 0.0190(11) 0.0049(10)
C3 0.0452(16) 0.0396(14) 0.0437(15) -0.0167(11) 0.0165(12) -0.0017(11)
C4 0.0372(14) 0.0423(14) 0.0316(12) -0.0092(11) 0.0097(10) -0.0028(10)
C5 0.0263(11) 0.0309(11) 0.0263(11) 0.0000(9) 0.0129(8) -0.0013(9)
C6 0.0266(11) 0.0343(12) 0.0291(11) 0.0026(9) 0.0118(9) 0.0001(9)
C7 0.0402(13) 0.0308(12) 0.0339(12) -0.0022(10) 0.0173(10) -0.0006(10)
C8 0.0413(14) 0.0339(13) 0.0393(13) -0.0111(11) 0.0200(11) -0.0103(10)
C9 0.0303(12) 0.0416(13) 0.0295(12) -0.0041(10) 0.0126(9) -0.0060(10)
C10 0.0232(10) 0.0328(12) 0.0280(11) 0.0021(9) 0.0130(9) -0.0015(9)
C11 0.0345(15) 0.072(2) 0.0477(16) 0.0080(14) 0.0092(12) 0.0107(14)
C12 0.0583(19) 0.073(2) 0.0356(15) -0.0115(15) 0.0130(13) 0.0146(13)
C13 0.0640(19) 0.0383(15) 0.083(2) -0.0096(14) 0.0386(17) -0.0153(15)
C14 0.070(2) 0.0387(15) 0.0469(16) 0.0002(13) 0.0246(15) -0.0069(12)
C15 0.0395(13) 0.0371(13) 0.0266(11) 0.0071(10) 0.0158(10) 0.0067(10)
N1 0.0322(11) 0.0490(12) 0.0302(10) 0.0000(9) 0.0099(8) 0.0070(9)
N2 0.0342(11) 0.0307(10) 0.0343(11) -0.0012(8) 0.0145(8) -0.0036(8)
N3 0.0595(15) 0.0440(13) 0.0595(15) 0.0068(11) 0.0389(13) -0.0025(11)
O1 0.0509(11) 0.0343(9) 0.0399(10) 0.0105(8) 0.0169(8) 0.0090(7)
O2 0.0284(9) 0.0521(11) 0.0391(10) 0.0026(8) 0.0092(7) 0.0035(8)
S1 0.0314(3) 0.0339(3) 0.0303(3) 0.0052(2) 0.0119(2) 0.0030(2)
S2 0.0465(4) 0.0484(4) 0.0687(5) -0.0096(3) 0.0300(4) 0.0000(3)

loop_
_atom_type_symbol
_atom_type_description
_atom_type_scat_dispersion_real
_atom_type_scat_dispersion_imag
_atom_type_scat_source
C C 0.0033 0.0016 'International Tables Vol C Tables 4.2.6.8 and 6.1.1.4'
H H 0.0000 0.0000 'International Tables Vol C Tables 4.2.6.8 and 6.1.1.4'
N N 0.0061 0.0033 'International Tables Vol C Tables 4.2.6.8 and 6.1.1.4'
O O 0.0106 0.0060 'International Tables Vol C Tables 4.2.6.8 and 6.1.1.4'
S S 0.1246 0.1234 'International Tables Vol C Tables 4.2.6.8 and 6.1.1.4'

loop_
_geom_angle_atom_site_label_1
_geom_angle_atom_site_label_2
_geom_angle_atom_site_label_3
_geom_angle_site_symmetry_1
_geom_angle_site_symmetry_3
_geom_angle
_geom_angle_publ_flag
C2 C1 N1 . . 123.0(2) ?
C2 C1 C10 . . 119.4(2) ?
N1 C1 C10 . . 117.6(2) ?
C1 C2 C3 . . 120.4(2) ?
C1 C2 H2 . . 119.8 ?
C3 C2 H2 . . 119.8 ?
C4 C3 C2 . . 121.7(2) ?
C4 C3 H3 . . 119.2 ?
C2 C3 H3 . . 119.2 ?
C3 C4 C5 . . 120.7(2) ?
C3 C4 H4 . . 119.7 ?
C5 C4 H4 . . 119.7 ?
C4 C5 C10 . . 118.31(19) ?
C4 C5 C6 . . 124.9(2) ?
C10 C5 C6 . . 116.72(19) ?
C7 C6 C5 . . 121.9(2) ?
C7 C6 S1 . . 115.27(17) ?
C5 C6 S1 . . 122.80(17) ?
C6 C7 C8 . . 119.7(2) ?
C6 C7 H7 . . 120.1 ?
C8 C7 H7 . . 120.1 ?
C9 C8 C7 . . 120.3(2) ?
C9 C8 H8 . . 119.8 ?
C7 C8 H8 . . 119.8 ?
C8 C9 C10 . . 121.7(2) ?
C8 C9 H9 . . 119.2 ?
C10 C9 H9 . . 119.2 ?
C9 C10 C5 . . 119.38(19) ?
C9 C10 C1 . . 121.37(19) ?
C5 C10 C1 . . 119.17(19) ?
N1 C11 H11A . . 109.5 ?
N1 C11 H11B . . 109.5 ?
H11A C11 H11B . . 109.5 ?
N1 C11 H11C . . 109.5 ?
H11A C11 H11C . . 109.5 ?
H11B C11 H11C . . 109.5 ?
N1 C12 H12A . . 109.5 ?
N1 C12 H12B . . 109.5 ?
H12A C12 H12B . . 109.5 ?
N1 C12 H12C . . 109.5 ?
H12A C12 H12C . . 109.5 ?
H12B C12 H12C . . 109.5 ?
N2 C13 C14 . . 103.6(2) ?
N2 C13 H13A . . 111.0 ?
C14 C13 H13A . . 111.0 ?
N2 C13 H13B . . 111.0 ?
C14 C13 H13B . . 111.0 ?
H13A C13 H13B . . 109.0 ?
N3 C14 C13 . . 103.3(2) ?
N3 C14 H14A . . 111.1 ?
C13 C14 H14A . . 111.1 ?
N3 C14 H14B . . 111.1 ?
C13 C14 H14B . . 111.1 ?
H14A C14 H14B . . 109.1 ?
N3 C15 N2 . . 105.5(2) ?
N3 C15 S2 . . 125.9(2) ?
N2 C15 S2 . . 128.54(17) ?
C1 N1 C12 . . 115.8(2) ?
C1 N1 C11 . . 113.87(19) ?
C12 N1 C11 . . 110.3(2) ?
C15 N2 C13 . . 111.46(19) ?
C15 N2 S1 . . 125.90(16) ?
C13 N2 S1 . . 122.26(17) ?
C15 N3 C14 . . 115.8(2) ?
C15 N3 H3A . . 121(2) ?
C14 N3 H3A . . 123.1(19) ?
O1 S1 O2 . . 119.00(10) ?
O1 S1 N2 . . 108.99(10) ?
O2 S1 N2 . . 103.62(10) ?
O1 S1 C6 . . 108.55(11) ?
O2 S1 C6 . . 110.75(10) ?
N2 S1 C6 . . 104.94(10) ?

loop_
_geom_bond_atom_site_label_1
_geom_bond_atom_site_label_2
_geom_bond_site_symmetry_2
_geom_bond_distance
_geom_bond_publ_flag
C1 C2 . 1.365(3) ?
C1 N1 . 1.415(3) ?
C1 C10 . 1.437(3) ?
C2 C3 . 1.403(4) ?
C2 H2 . 0.9300 ?
C3 C4 . 1.348(3) ?
C3 H3 . 0.9300 ?
C4 C5 . 1.417(3) ?
C4 H4 . 0.9300 ?
C5 C10 . 1.425(3) ?
C5 C6 . 1.436(3) ?
C6 C7 . 1.372(3) ?
C6 S1 . 1.769(2) ?
C7 C8 . 1.406(3) ?
C7 H7 . 0.9300 ?
C8 C9 . 1.351(3) ?
C8 H8 . 0.9300 ?
C9 C10 . 1.417(3) ?
C9 H9 . 0.9300 ?
C11 N1 . 1.464(3) ?
C11 H11A . 0.9600 ?
C11 H11B . 0.9600 ?
C11 H11C . 0.9600 ?
C12 N1 . 1.456(3) ?
C12 H12A . 0.9600 ?
C12 H12B . 0.9600 ?
C12 H12C . 0.9600 ?
C13 N2 . 1.468(3) ?
C13 C14 . 1.496(4) ?
C13 H13A . 0.9700 ?
C13 H13B . 0.9700 ?
C14 N3 . 1.428(3) ?
C14 H14A . 0.9700 ?
C14 H14B . 0.9700 ?
C15 N3 . 1.329(3) ?
C15 N2 . 1.398(3) ?
C15 S2 . 1.647(2) ?
N2 S1 . 1.6628(19) ?
N3 H3A . 0.88(3) ?
O1 S1 . 1.4182(17) ?
O2 S1 . 1.4275(17) ?

loop_
_geom_hbond_atom_site_label_D
_geom_hbond_atom_site_label_H
_geom_hbond_atom_site_label_A
_geom_hbond_site_symmetry_A
_geom_hbond_distance_DH
_geom_hbond_distance_HA
_geom_hbond_distance_DA
_geom_hbond_angle_DHA
C2 H2 Cg1 2_656 0.93 2.88 3.667(3) 143
N3 H3A Cg2 3_667 0.88(3) 2.58(3) 3.433(3) 165(2)

loop_
_geom_torsion_atom_site_label_1
_geom_torsion_atom_site_label_2
_geom_torsion_atom_site_label_3
_geom_torsion_atom_site_label_4
_geom_torsion_site_symmetry_1
_geom_torsion_site_symmetry_2
_geom_torsion_site_symmetry_3
_geom_torsion_site_symmetry_4
_geom_torsion
_geom_torsion_publ_flag
N1 C1 C2 C3 . . . . 178.9(2) ?
C10 C1 C2 C3 . . . . -3.7(4) ?
C1 C2 C3 C4 . . . . -2.1(4) ?
C2 C3 C4 C5 . . . . 3.6(4) ?
C3 C4 C5 C10 . . . . 0.7(3) ?
C3 C4 C5 C6 . . . . 177.1(2) ?
C4 C5 C6 C7 . . . . -171.7(2) ?
C10 C5 C6 C7 . . . . 4.8(3) ?
C4 C5 C6 S1 . . . . 11.1(3) ?
C10 C5 C6 S1 . . . . -172.47(15) ?
C5 C6 C7 C8 . . . . -0.3(3) ?
S1 C6 C7 C8 . . . . 177.21(17) ?
C6 C7 C8 C9 . . . . -3.2(3) ?
C7 C8 C9 C10 . . . . 1.9(4) ?
C8 C9 C10 C5 . . . . 2.9(3) ?
C8 C9 C10 C1 . . . . 179.8(2) ?
C4 C5 C10 C9 . . . . 170.7(2) ?
C6 C5 C10 C9 . . . . -6.0(3) ?
C4 C5 C10 C1 . . . . -6.3(3) ?
C6 C5 C10 C1 . . . . 177.01(18) ?
C2 C1 C10 C9 . . . . -169.1(2) ?
N1 C1 C10 C9 . . . . 8.5(3) ?
C2 C1 C10 C5 . . . . 7.8(3) ?
N1 C1 C10 C5 . . . . -174.59(19) ?
N2 C13 C14 N3 . . . . 3.7(3) ?
C2 C1 N1 C12 . . . . 16.4(3) ?
C10 C1 N1 C12 . . . . -161.2(2) ?
C2 C1 N1 C11 . . . . -113.0(3) ?
C10 C1 N1 C11 . . . . 69.5(3) ?
N3 C15 N2 C13 . . . . -2.2(3) ?
S2 C15 N2 C13 . . . . 177.2(2) ?
N3 C15 N2 S1 . . . . -175.13(17) ?
S2 C15 N2 S1 . . . . 4.3(3) ?
C14 C13 N2 C15 . . . . -1.1(3) ?
C14 C13 N2 S1 . . . . 172.14(18) ?
N2 C15 N3 C14 . . . . 5.0(3) ?
S2 C15 N3 C14 . . . . -174.4(2) ?
C13 C14 N3 C15 . . . . -5.7(3) ?
C15 N2 S1 O1 . . . . -44.0(2) ?
C13 N2 S1 O1 . . . . 143.8(2) ?
C15 N2 S1 O2 . . . . -171.64(17) ?
C13 N2 S1 O2 . . . . 16.1(2) ?
C15 N2 S1 C6 . . . . 72.1(2) ?
C13 N2 S1 C6 . . . . -100.1(2) ?
C7 C6 S1 O1 . . . . 12.6(2) ?
C5 C6 S1 O1 . . . . -169.92(17) ?
C7 C6 S1 O2 . . . . 145.02(18) ?
C5 C6 S1 O2 . . . . -37.5(2) ?
C7 C6 S1 N2 . . . . -103.77(18) ?
C5 C6 S1 N2 . . . . 73.67(19) ?

loop_
_cod_related_entry_id
_cod_related_entry_database
_cod_related_entry_code
1 ChemSpider 24745665
